data_7108535
loop_
_publ_author_name
'Xiqi Zhang'
'Zhenguo Chi'
'Bingjia Xu'
'Long Jiang'
'Xie Zhou'
'Yi Zhang'
'Siwei Liu'
'Jiarui Xu'

_publ_section_title
;
 Multifunctional organic fluorescent materials derived from
 9,10-distyrylanthracene with alkoxyl endgroups of various lengths
;
_journal_name_full Chem.Commun.
_journal_page_first 10895
_journal_paper_doi 10.1039/c2cc36263e
_journal_volume 48
_journal_year 2012
_chemical_formula_moiety 'C50 H62 O2'
_chemical_formula_sum 'C50 H62 O2'
_chemical_formula_weight 695.00
_chemical_name_systematic
;
?
;
_space_group_IT_number 2
_symmetry_cell_setting triclinic
_symmetry_space_group_name_Hall '-P 1'
_symmetry_space_group_name_H-M 'P -1'
_atom_sites_solution_hydrogens geom
_atom_sites_solution_primary direct
_atom_sites_solution_secondary difmap
_audit_creation_method SHELXL-97
_cell_angle_alpha 95.422(3)
_cell_angle_beta 98.427(3)
_cell_angle_gamma 96.703(3)
_cell_formula_units_Z 1
_cell_length_a 5.2873(11)
_cell_length_b 11.926(2)
_cell_length_c 16.467(3)
_cell_measurement_reflns_used 4113
_cell_measurement_temperature 173(2)
_cell_measurement_theta_max 26.97
_cell_measurement_theta_min 2.25
_cell_volume 1013.5(3)
_computing_cell_refinement 'Bruker SMART'
_computing_data_collection 'Bruker SMART'
_computing_data_reduction 'Bruker SAINT'
_computing_molecular_graphics 'Bruker SHELXTL'
_computing_publication_material 'Bruker SHELXTL'
_computing_structure_refinement 'SHELXL-97 (Sheldrick, 1997)'
_computing_structure_solution 'SHELXS-97 (Sheldrick, 1990)'
_diffrn_ambient_temperature 173(2)
_diffrn_measured_fraction_theta_full 0.961
_diffrn_measured_fraction_theta_max 0.961
_diffrn_measurement_device_type 'CCD area detector'
_diffrn_measurement_method 'phi and omega scans'
_diffrn_radiation_monochromator graphite
_diffrn_radiation_source 'fine-focus sealed tube'
_diffrn_radiation_type MoK\a
_diffrn_radiation_wavelength 0.71073
_diffrn_reflns_av_R_equivalents 0.0176
_diffrn_reflns_av_sigmaI/netI 0.0283
_diffrn_reflns_limit_h_max 6
_diffrn_reflns_limit_h_min -6
_diffrn_reflns_limit_k_max 15
_diffrn_reflns_limit_k_min -14
_diffrn_reflns_limit_l_max 21
_diffrn_reflns_limit_l_min -21
_diffrn_reflns_number 8376
_diffrn_reflns_theta_full 27.05
_diffrn_reflns_theta_max 27.05
_diffrn_reflns_theta_min 1.26
_exptl_absorpt_coefficient_mu 0.067
_exptl_absorpt_correction_T_max 0.9867
_exptl_absorpt_correction_T_min 0.9815
_exptl_absorpt_correction_type multi-scan
_exptl_absorpt_process_details SADABS
_exptl_crystal_colour yellow
_exptl_crystal_density_diffrn 1.139
_exptl_crystal_density_method 'not measured'
_exptl_crystal_description block
_exptl_crystal_F_000 378
_exptl_crystal_size_max 0.28
_exptl_crystal_size_mid 0.27
_exptl_crystal_size_min 0.20
_refine_diff_density_max 0.242
_refine_diff_density_min -0.184
_refine_diff_density_rms 0.042
_refine_ls_extinction_method none
_refine_ls_goodness_of_fit_ref 1.054
_refine_ls_hydrogen_treatment constr
_refine_ls_matrix_type full
_refine_ls_number_parameters 236
_refine_ls_number_reflns 4276
_refine_ls_number_restraints 0
_refine_ls_restrained_S_all 1.054
_refine_ls_R_factor_all 0.0606
_refine_ls_R_factor_gt 0.0423
_refine_ls_shift/su_max 0.000
_refine_ls_shift/su_mean 0.000
_refine_ls_structure_factor_coef Fsqd
_refine_ls_weighting_details 'calc w=1/[\s^2^(Fo^2^)+(0.0642P)^2^+0.2398P] where P=(Fo^2^+2Fc^2^)/3'
_refine_ls_weighting_scheme calc
_refine_ls_wR_factor_gt 0.1113
_refine_ls_wR_factor_ref 0.1308
_reflns_number_gt 3219
_reflns_number_total 4276
_reflns_threshold_expression >2sigma(I)
_cod_data_source_file c2cc36263e.txt
_cod_data_source_block 04021m
_cod_original_cell_volume 1013.5(4)
_cod_original_sg_symbol_H-M 'p -1'
_cod_database_code 7108535

loop_
_symmetry_equiv_pos_as_xyz
'x, y, z'
'-x, -y, -z'

loop_
_atom_site_label
_atom_site_type_symbol
_atom_site_fract_x
_atom_site_fract_y
_atom_site_fract_z
_atom_site_U_iso_or_equiv
_atom_site_adp_type
_atom_site_occupancy
_atom_site_symmetry_multiplicity
_atom_site_calc_flag
_atom_site_refinement_flags
C1 C 0.9113(3) 1.40764(11) 0.43689(8) 0.0264(3) Uani 1 1 d .
C2 C 0.7836(3) 1.50496(11) 0.43973(8) 0.0261(3) Uani 1 1 d .
C3 C 0.5638(3) 1.51400(13) 0.38023(9) 0.0320(3) Uani 1 1 d .
H3 H 0.5026 1.4530 0.3379 0.038 Uiso 1 1 calc R
C4 C 0.4398(3) 1.60750(14) 0.38252(9) 0.0372(4) Uani 1 1 d .
H4 H 0.2913 1.6105 0.3430 0.045 Uiso 1 1 calc R
C5 C 0.5315(3) 1.70038(13) 0.44374(10) 0.0374(4) Uani 1 1 d .
H5 H 0.4456 1.7660 0.4448 0.045 Uiso 1 1 calc R
C6 C 0.7411(3) 1.69634(12) 0.50083(9) 0.0325(3) Uani 1 1 d .
H6 H 0.8019 1.7603 0.5407 0.039 Uiso 1 1 calc R
C7 C 0.8738(3) 1.59829(11) 0.50282(8) 0.0265(3) Uani 1 1 d .
C8 C 0.8158(3) 1.31216(12) 0.37079(9) 0.0321(3) Uani 1 1 d .
H8 H 0.6512 1.2709 0.3713 0.039 Uiso 1 1 calc R
C9 C 0.9435(3) 1.28077(12) 0.31154(9) 0.0302(3) Uani 1 1 d .
H9 H 1.1046 1.3254 0.3117 0.036 Uiso 1 1 calc R
C10 C 0.8713(3) 1.18624(11) 0.24526(8) 0.0266(3) Uani 1 1 d .
C11 C 1.0238(3) 1.17560(12) 0.18293(8) 0.0281(3) Uani 1 1 d .
H11 H 1.1700 1.2305 0.1841 0.034 Uiso 1 1 calc R
C12 C 0.9669(3) 1.08719(11) 0.11974(8) 0.0272(3) Uani 1 1 d .
H12 H 1.0732 1.0820 0.0781 0.033 Uiso 1 1 calc R
C13 C 0.7543(3) 1.00609(11) 0.11723(8) 0.0253(3) Uani 1 1 d .
C14 C 0.6000(3) 1.01424(11) 0.17814(8) 0.0273(3) Uani 1 1 d .
H14 H 0.4540 0.9590 0.1767 0.033 Uiso 1 1 calc R
C15 C 0.6596(3) 1.10349(12) 0.24139(8) 0.0279(3) Uani 1 1 d .
H15 H 0.5532 1.1082 0.2830 0.033 Uiso 1 1 calc R
C16 C 0.5013(3) 0.83375(11) 0.04734(8) 0.0279(3) Uani 1 1 d .
H16A H 0.3362 0.8659 0.0404 0.033 Uiso 1 1 calc R
H16B H 0.5151 0.7952 0.0982 0.033 Uiso 1 1 calc R
C17 C 0.5136(3) 0.75093(11) -0.02691(8) 0.0281(3) Uani 1 1 d .
H17A H 0.6870 0.7261 -0.0213 0.034 Uiso 1 1 calc R
H17B H 0.4901 0.7904 -0.0772 0.034 Uiso 1 1 calc R
C18 C 0.3114(3) 0.64675(11) -0.03754(9) 0.0298(3) Uani 1 1 d .
H18A H 0.1374 0.6710 -0.0442 0.036 Uiso 1 1 calc R
H18B H 0.3333 0.6072 0.0127 0.036 Uiso 1 1 calc R
C19 C 0.3327(3) 0.56495(12) -0.11237(9) 0.0310(3) Uani 1 1 d .
H19A H 0.3069 0.6049 -0.1624 0.037 Uiso 1 1 calc R
H19B H 0.5097 0.5440 -0.1062 0.037 Uiso 1 1 calc R
C20 C 0.1417(3) 0.45651(11) -0.12562(9) 0.0318(3) Uani 1 1 d .
H20A H 0.1649 0.4163 -0.0757 0.038 Uiso 1 1 calc R
H20B H -0.0361 0.4765 -0.1335 0.038 Uiso 1 1 calc R
C21 C 0.1760(3) 0.37745(12) -0.20016(9) 0.0316(3) Uani 1 1 d .
H21A H 0.3556 0.3597 -0.1922 0.038 Uiso 1 1 calc R
H21B H 0.1520 0.4185 -0.2497 0.038 Uiso 1 1 calc R
C22 C -0.0056(3) 0.26607(11) -0.21708(9) 0.0298(3) Uani 1 1 d .
H22A H -0.1860 0.2827 -0.2224 0.036 Uiso 1 1 calc R
H22B H 0.0255 0.2217 -0.1696 0.036 Uiso 1 1 calc R
C23 C 0.0300(3) 0.19492(12) -0.29547(9) 0.0313(3) Uani 1 1 d .
H23A H 0.0121 0.2419 -0.3419 0.038 Uiso 1 1 calc R
H23B H 0.2075 0.1745 -0.2883 0.038 Uiso 1 1 calc R
C24 C -0.1591(3) 0.08679(12) -0.31823(9) 0.0346(3) Uani 1 1 d .
H24A H -0.3370 0.1063 -0.3220 0.042 Uiso 1 1 calc R
H24B H -0.1331 0.0370 -0.2738 0.042 Uiso 1 1 calc R
C25 C -0.1297(4) 0.02192(15) -0.39983(11) 0.0523(5) Uani 1 1 d .
H25A H -0.1498 0.0715 -0.4439 0.078 Uiso 1 1 calc R
H25B H -0.2620 -0.0447 -0.4130 0.078 Uiso 1 1 calc R
H25C H 0.0417 -0.0028 -0.3951 0.078 Uiso 1 1 calc R
O1 O 0.71374(19) 0.92159(8) 0.05262(6) 0.0312(2) Uani 1 1 d .

loop_
_atom_site_aniso_label
_atom_site_aniso_U_11
_atom_site_aniso_U_22
_atom_site_aniso_U_33
_atom_site_aniso_U_23
_atom_site_aniso_U_13
_atom_site_aniso_U_12
C1 0.0304(7) 0.0246(7) 0.0232(7) -0.0033(5) 0.0087(5) -0.0019(5)
C2 0.0282(7) 0.0271(7) 0.0227(6) 0.0008(5) 0.0082(5) -0.0009(5)
C3 0.0320(7) 0.0366(8) 0.0257(7) 0.0014(6) 0.0061(6) -0.0025(6)
C4 0.0336(8) 0.0473(9) 0.0327(8) 0.0117(7) 0.0055(6) 0.0070(7)
C5 0.0430(9) 0.0350(8) 0.0396(9) 0.0112(7) 0.0138(7) 0.0124(7)
C6 0.0420(8) 0.0265(7) 0.0308(7) 0.0018(6) 0.0124(6) 0.0054(6)
C7 0.0308(7) 0.0252(7) 0.0243(7) 0.0007(5) 0.0103(5) 0.0011(5)
C8 0.0327(7) 0.0290(7) 0.0315(8) -0.0065(6) 0.0076(6) -0.0037(6)
C9 0.0302(7) 0.0294(7) 0.0281(7) -0.0036(6) 0.0056(6) -0.0035(6)
C10 0.0291(7) 0.0271(7) 0.0221(6) -0.0024(5) 0.0032(5) 0.0031(5)
C11 0.0260(7) 0.0292(7) 0.0272(7) -0.0016(5) 0.0051(5) -0.0007(5)
C12 0.0279(7) 0.0306(7) 0.0233(7) -0.0010(5) 0.0076(5) 0.0032(5)
C13 0.0288(7) 0.0249(7) 0.0208(6) -0.0013(5) 0.0015(5) 0.0043(5)
C14 0.0271(7) 0.0260(7) 0.0270(7) -0.0014(5) 0.0049(5) -0.0011(5)
C15 0.0299(7) 0.0307(7) 0.0229(7) -0.0026(5) 0.0088(5) 0.0023(6)
C16 0.0313(7) 0.0257(7) 0.0249(7) -0.0022(5) 0.0054(5) -0.0004(5)
C17 0.0311(7) 0.0262(7) 0.0261(7) -0.0015(5) 0.0055(5) 0.0031(5)
C18 0.0331(7) 0.0263(7) 0.0289(7) -0.0008(6) 0.0064(6) 0.0008(6)
C19 0.0352(8) 0.0258(7) 0.0310(7) -0.0014(6) 0.0074(6) 0.0009(6)
C20 0.0351(8) 0.0268(7) 0.0320(8) -0.0019(6) 0.0068(6) -0.0003(6)
C21 0.0353(8) 0.0258(7) 0.0326(8) -0.0012(6) 0.0078(6) -0.0001(6)
C22 0.0335(7) 0.0252(7) 0.0299(7) 0.0009(6) 0.0060(6) 0.0019(6)
C23 0.0352(8) 0.0263(7) 0.0328(8) -0.0002(6) 0.0098(6) 0.0034(6)
C24 0.0422(9) 0.0264(7) 0.0342(8) -0.0014(6) 0.0078(6) 0.0022(6)
C25 0.0740(13) 0.0370(9) 0.0436(10) -0.0100(7) 0.0106(9) 0.0081(8)
O1 0.0354(5) 0.0296(5) 0.0259(5) -0.0079(4) 0.0099(4) -0.0039(4)

loop_
_atom_type_symbol
_atom_type_description
_atom_type_scat_dispersion_real
_atom_type_scat_dispersion_imag
_atom_type_scat_source
C C 0.0033 0.0016 'International Tables Vol C Tables 4.2.6.8 and 6.1.1.4'
H H 0.0000 0.0000 'International Tables Vol C Tables 4.2.6.8 and 6.1.1.4'
O O 0.0106 0.0060 'International Tables Vol C Tables 4.2.6.8 and 6.1.1.4'

loop_
_geom_angle_atom_site_label_1
_geom_angle_atom_site_label_2
_geom_angle_atom_site_label_3
_geom_angle
_geom_angle_site_symmetry_1
C7 C1 C2 119.60(12) 2_786
C7 C1 C8 120.85(12) 2_786
C2 C1 C8 119.54(12) .
C1 C2 C3 121.39(12) .
C1 C2 C7 120.36(12) .
C3 C2 C7 118.25(13) .
C4 C3 C2 121.74(14) .
C4 C3 H3 119.1 .
C2 C3 H3 119.1 .
C3 C4 C5 120.02(14) .
C3 C4 H4 120.0 .
C5 C4 H4 120.0 .
C6 C5 C4 120.39(14) .
C6 C5 H5 119.8 .
C4 C5 H5 119.8 .
C5 C6 C7 121.82(14) .
C5 C6 H6 119.1 .
C7 C6 H6 119.1 .
C1 C7 C6 122.22(12) 2_786
C1 C7 C2 120.03(12) 2_786
C6 C7 C2 117.74(13) .
C9 C8 C1 124.50(13) .
C9 C8 H8 117.7 .
C1 C8 H8 117.7 .
C8 C9 C10 128.90(13) .
C8 C9 H9 115.5 .
C10 C9 H9 115.5 .
C15 C10 C11 117.24(12) .
C15 C10 C9 123.46(12) .
C11 C10 C9 119.28(12) .
C12 C11 C10 121.70(13) .
C12 C11 H11 119.2 .
C10 C11 H11 119.2 .
C11 C12 C13 119.87(12) .
C11 C12 H12 120.1 .
C13 C12 H12 120.1 .
O1 C13 C14 124.47(12) .
O1 C13 C12 115.76(11) .
C14 C13 C12 119.77(12) .
C13 C14 C15 119.75(12) .
C13 C14 H14 120.1 .
C15 C14 H14 120.1 .
C14 C15 C10 121.67(12) .
C14 C15 H15 119.2 .
C10 C15 H15 119.2 .
O1 C16 C17 106.58(11) .
O1 C16 H16A 110.4 .
C17 C16 H16A 110.4 .
O1 C16 H16B 110.4 .
C17 C16 H16B 110.4 .
H16A C16 H16B 108.6 .
C16 C17 C18 113.28(11) .
C16 C17 H17A 108.9 .
C18 C17 H17A 108.9 .
C16 C17 H17B 108.9 .
C18 C17 H17B 108.9 .
H17A C17 H17B 107.7 .
C17 C18 C19 111.56(12) .
C17 C18 H18A 109.3 .
C19 C18 H18A 109.3 .
C17 C18 H18B 109.3 .
C19 C18 H18B 109.3 .
H18A C18 H18B 108.0 .
C20 C19 C18 114.72(12) .
C20 C19 H19A 108.6 .
C18 C19 H19A 108.6 .
C20 C19 H19B 108.6 .
C18 C19 H19B 108.6 .
H19A C19 H19B 107.6 .
C21 C20 C19 112.21(12) .
C21 C20 H20A 109.2 .
C19 C20 H20A 109.2 .
C21 C20 H20B 109.2 .
C19 C20 H20B 109.2 .
H20A C20 H20B 107.9 .
C20 C21 C22 115.54(12) .
C20 C21 H21A 108.4 .
C22 C21 H21A 108.4 .
C20 C21 H21B 108.4 .
C22 C21 H21B 108.4 .
H21A C21 H21B 107.5 .
C21 C22 C23 112.33(12) .
C21 C22 H22A 109.1 .
C23 C22 H22A 109.1 .
C21 C22 H22B 109.1 .
C23 C22 H22B 109.1 .
H22A C22 H22B 107.9 .
C24 C23 C22 114.35(12) .
C24 C23 H23A 108.7 .
C22 C23 H23A 108.7 .
C24 C23 H23B 108.7 .
C22 C23 H23B 108.7 .
H23A C23 H23B 107.6 .
C23 C24 C25 112.91(13) .
C23 C24 H24A 109.0 .
C25 C24 H24A 109.0 .
C23 C24 H24B 109.0 .
C25 C24 H24B 109.0 .
H24A C24 H24B 107.8 .
C24 C25 H25A 109.5 .
C24 C25 H25B 109.5 .
H25A C25 H25B 109.5 .
C24 C25 H25C 109.5 .
H25A C25 H25C 109.5 .
H25B C25 H25C 109.5 .
C13 O1 C16 118.67(10) .

loop_
_geom_bond_atom_site_label_1
_geom_bond_atom_site_label_2
_geom_bond_distance
_geom_bond_site_symmetry_2
C1 C7 1.4082(19) 2_786
C1 C2 1.4098(19) .
C1 C8 1.4855(18) .
C2 C3 1.428(2) .
C2 C7 1.4346(18) .
C3 C4 1.358(2) .
C3 H3 0.9500 .
C4 C5 1.414(2) .
C4 H4 0.9500 .
C5 C6 1.352(2) .
C5 H5 0.9500 .
C6 C7 1.4327(19) .
C6 H6 0.9500 .
C7 C1 1.4082(19) 2_786
C8 C9 1.316(2) .
C8 H8 0.9500 .
C9 C10 1.4672(18) .
C9 H9 0.9500 .
C10 C15 1.3930(19) .
C10 C11 1.4005(19) .
C11 C12 1.3826(18) .
C11 H11 0.9500 .
C12 C13 1.3878(19) .
C12 H12 0.9500 .
C13 O1 1.3688(15) .
C13 C14 1.3862(19) .
C14 C15 1.3903(18) .
C14 H14 0.9500 .
C15 H15 0.9500 .
C16 O1 1.4303(16) .
C16 C17 1.5116(18) .
C16 H16A 0.9900 .
C16 H16B 0.9900 .
C17 C18 1.5202(19) .
C17 H17A 0.9900 .
C17 H17B 0.9900 .
C18 C19 1.5237(19) .
C18 H18A 0.9900 .
C18 H18B 0.9900 .
C19 C20 1.5220(19) .
C19 H19A 0.9900 .
C19 H19B 0.9900 .
C20 C21 1.5214(19) .
C20 H20A 0.9900 .
C20 H20B 0.9900 .
C21 C22 1.5224(19) .
C21 H21A 0.9900 .
C21 H21B 0.9900 .
C22 C23 1.5242(19) .
C22 H22A 0.9900 .
C22 H22B 0.9900 .
C23 C24 1.517(2) .
C23 H23A 0.9900 .
C23 H23B 0.9900 .
C24 C25 1.523(2) .
C24 H24A 0.9900 .
C24 H24B 0.9900 .
C25 H25A 0.9800 .
C25 H25B 0.9800 .
C25 H25C 0.9800 .

loop_
_geom_torsion_atom_site_label_1
_geom_torsion_atom_site_label_2
_geom_torsion_atom_site_label_3
_geom_torsion_atom_site_label_4
_geom_torsion
_geom_torsion_site_symmetry_1
_geom_torsion_site_symmetry_4
C7 C1 C2 C3 -179.47(12) 2_786 .
C8 C1 C2 C3 -0.1(2) . .
C7 C1 C2 C7 0.9(2) 2_786 .
C8 C1 C2 C7 -179.67(12) . .
C1 C2 C3 C4 -179.96(13) . .
C7 C2 C3 C4 -0.4(2) . .
C2 C3 C4 C5 1.6(2) . .
C3 C4 C5 C6 -0.7(2) . .
C4 C5 C6 C7 -1.3(2) . .
C5 C6 C7 C1 -178.60(13) . 2_786
C5 C6 C7 C2 2.5(2) . .
C1 C2 C7 C1 -0.9(2) . 2_786
C3 C2 C7 C1 179.46(12) . 2_786
C1 C2 C7 C6 177.98(12) . .
C3 C2 C7 C6 -1.61(18) . .
C7 C1 C8 C9 -67.1(2) 2_786 .
C2 C1 C8 C9 113.57(17) . .
C1 C8 C9 C10 177.87(14) . .
C8 C9 C10 C15 -8.5(2) . .
C8 C9 C10 C11 172.98(15) . .
C15 C10 C11 C12 0.3(2) . .
C9 C10 C11 C12 178.97(13) . .
C10 C11 C12 C13 -0.1(2) . .
C11 C12 C13 O1 -179.79(12) . .
C11 C12 C13 C14 0.0(2) . .
O1 C13 C14 C15 179.68(12) . .
C12 C13 C14 C15 -0.1(2) . .
C13 C14 C15 C10 0.3(2) . .
C11 C10 C15 C14 -0.4(2) . .
C9 C10 C15 C14 -179.00(13) . .
O1 C16 C17 C18 175.56(11) . .
C16 C17 C18 C19 -179.31(11) . .
C17 C18 C19 C20 178.17(12) . .
C18 C19 C20 C21 -178.89(12) . .
C19 C20 C21 C22 179.20(12) . .
C20 C21 C22 C23 176.60(12) . .
C21 C22 C23 C24 -176.02(12) . .
C22 C23 C24 C25 176.15(13) . .
C14 C13 O1 C16 -1.22(19) . .
C12 C13 O1 C16 178.59(12) . .
C17 C16 O1 C13 -177.31(11) . .
